data_7132925
loop_
_publ_author_name
'Wakefield, 4th, Herbert'
'Melvin, Sophia J.'
'Jiang, Jennifer'
'Kevlishvili, Ilia'
'Siegler, Maxime A.'
'Craig, Stephen L.'
'Kulik, Heather J.'
'Klausen, Rebekka S.'

_publ_section_title
;
 Angle-strained sila-cycloalkynes.
;
_journal_issue 36
_journal_name_full 'Chemical communications (Cambridge, England)'
_journal_page_first 4842
_journal_page_last 4845
_journal_paper_doi 10.1039/d4cc00439f
_journal_volume 60
_journal_year 2024
_chemical_formula_moiety 'C37 H37 N3 Si3'
_chemical_formula_sum 'C37 H37 N3 Si3'
_chemical_formula_weight 607.96
_space_group_crystal_system monoclinic
_space_group_IT_number 14
_space_group_name_Hall '-P 2ybc'
_space_group_name_H-M_alt 'P 1 21/c 1'
_atom_sites_solution_hydrogens geom
_atom_sites_solution_primary direct
_atom_sites_solution_secondary difmap
_audit_creation_method SHELXL-2019/3
_audit_update_record
;
2024-01-23 deposited with the CCDC.	2024-04-04 downloaded from the CCDC.
;
_cell_angle_alpha 90
_cell_angle_beta 91.5598(6)
_cell_angle_gamma 90
_cell_formula_units_Z 4
_cell_length_a 12.98096(8)
_cell_length_b 26.6317(2)
_cell_length_c 10.50266(7)
_cell_measurement_reflns_used 30340
_cell_measurement_temperature 110.00(10)
_cell_measurement_theta_max 71.9720
_cell_measurement_theta_min 3.2900
_cell_volume 3629.48(4)
_computing_cell_refinement 'CrysAlisPro 1.171.42.49 (Rigaku OD, 2022)'
_computing_data_collection 'CrysAlisPro 1.171.42.49 (Rigaku OD, 2022)'
_computing_data_reduction 'CrysAlisPro 1.171.42.49 (Rigaku OD, 2022)'
_computing_molecular_graphics 'SHELXTL v6.10 (Sheldrick, 2008)'
_computing_publication_material 'SHELXTL v6.10 (Sheldrick, 2008)'
_computing_structure_refinement 'SHELXL-2019/3 (Sheldrick, 2018)'
_computing_structure_solution 'SHELXT-2018/2 (Sheldrick, 2018)'
_diffrn_ambient_temperature 110.00(10)
_diffrn_detector 'Hybrid Pixel Array Detector'
_diffrn_detector_area_resol_mean 10.0000
_diffrn_detector_type HyPix
_diffrn_measured_fraction_theta_full 1.000
_diffrn_measured_fraction_theta_max 0.999
_diffrn_measurement_device 'four-circle diffractometer'
_diffrn_measurement_device_type 'XtaLAB Synergy R, HyPix'
_diffrn_measurement_method '\w scans'
_diffrn_radiation_monochromator mirror
_diffrn_radiation_type CuK\a
_diffrn_radiation_wavelength 1.54178
_diffrn_reflns_av_R_equivalents 0.0202
_diffrn_reflns_av_unetI/netI 0.0111
_diffrn_reflns_Laue_measured_fraction_full 1.000
_diffrn_reflns_Laue_measured_fraction_max 0.999
_diffrn_reflns_limit_h_max 13
_diffrn_reflns_limit_h_min -15
_diffrn_reflns_limit_k_max 32
_diffrn_reflns_limit_k_min -32
_diffrn_reflns_limit_l_max 12
_diffrn_reflns_limit_l_min -10
_diffrn_reflns_number 42916
_diffrn_reflns_point_group_measured_fraction_full 1.000
_diffrn_reflns_point_group_measured_fraction_max 0.999
_diffrn_reflns_theta_full 67.679
_diffrn_reflns_theta_max 71.893
_diffrn_reflns_theta_min 3.319
_diffrn_source 'Rotating-anode X-ray tube'
_exptl_absorpt_coefficient_mu 1.408
_exptl_absorpt_correction_T_max 0.949
_exptl_absorpt_correction_T_min 0.754
_exptl_absorpt_correction_type analytical
_exptl_absorpt_process_details
;
CrysAlisPro 1.171.42.80a (Rigaku Oxford Diffraction, 2023)
Analytical numeric absorption correction using a multifaceted crystal
model based on expressions derived by R.C. Clark & J.S. Reid.
(Clark, R. C. & Reid, J. S. (1995). Acta Cryst. A51, 887-897)
Empirical absorption correction using spherical harmonics,
implemented in SCALE3 ABSPACK scaling algorithm.
;
_exptl_crystal_colour colorless
_exptl_crystal_density_diffrn 1.113
_exptl_crystal_description plate
_exptl_crystal_F_000 1288
_exptl_crystal_size_max 0.298
_exptl_crystal_size_mid 0.210
_exptl_crystal_size_min 0.050
_refine_diff_density_max 0.308
_refine_diff_density_min -0.244
_refine_diff_density_rms 0.037
_refine_ls_extinction_method none
_refine_ls_goodness_of_fit_ref 1.045
_refine_ls_hydrogen_treatment constr
_refine_ls_matrix_type full
_refine_ls_number_parameters 439
_refine_ls_number_reflns 7099
_refine_ls_number_restraints 205
_refine_ls_restrained_S_all 1.081
_refine_ls_R_factor_all 0.0311
_refine_ls_R_factor_gt 0.0297
_refine_ls_shift/su_max 0.002
_refine_ls_shift/su_mean 0.000
_refine_ls_structure_factor_coef Fsqd
_refine_ls_weighting_details 'w=1/[\s^2^(Fo^2^)+(0.0418P)^2^+1.3927P] where P=(Fo^2^+2Fc^2^)/3'
_refine_ls_weighting_scheme calc
_refine_ls_wR_factor_gt 0.0806
_refine_ls_wR_factor_ref 0.0816
_reflns_Friedel_coverage 0.000
_reflns_number_gt 6727
_reflns_number_total 7099
_reflns_threshold_expression 'I > 2\s(I)'
_cod_data_source_file d4cc00439f2.cif
_cod_data_source_block 4
_cod_depositor_comments 'Adding full bibliography for 7132924--7132926.cif.'
_cod_original_sg_symbol_H-M 'P 21/c'
_cod_database_code 7132925
_shelx_shelxl_version_number 2019/3
_shelx_space_group_comment
;
The symmetry employed for this shelxl refinement is uniquely defined
by the following loop, which should always be used as a source of
symmetry information in preference to the above space-group names.
They are only intended as comments.
;
_oxdiff_exptl_absorpt_empirical_full_min 0.574
_oxdiff_exptl_absorpt_empirical_full_max 1.584
_oxdiff_exptl_absorpt_empirical_details
;
Empirical correction (ABSPACK) includes:
- Absorption correction using spherical harmonics
- Frame scaling
- Detector area scaling
- B-factor correction
;

loop_
_space_group_symop_operation_xyz
'x, y, z'
'-x, y+1/2, -z+1/2'
'-x, -y, -z'
'x, -y-1/2, z-1/2'

loop_
_atom_site_label
_atom_site_type_symbol
_atom_site_fract_x
_atom_site_fract_y
_atom_site_fract_z
_atom_site_U_iso_or_equiv
_atom_site_adp_type
_atom_site_occupancy
_atom_site_site_symmetry_order
_atom_site_calc_flag
_atom_site_refinement_flags_posn
_atom_site_refinement_flags_adp
_atom_site_refinement_flags_occupancy
_atom_site_disorder_assembly
_atom_site_disorder_group
C1 C 0.82044(10) 0.30121(5) 0.22321(13) 0.0341(3) Uani 1 1 d . . . . .
H1 H 0.757210 0.316705 0.197970 0.041 Uiso 1 1 calc R U . . .
C2 C 0.88765(11) 0.32579(6) 0.30691(15) 0.0396(3) Uani 1 1 d . . . . .
H2 H 0.870623 0.358123 0.338251 0.047 Uiso 1 1 calc R U . . .
C3 C 0.98015(11) 0.30314(6) 0.34514(15) 0.0408(3) Uani 1 1 d . . . . .
H3 H 1.026164 0.319890 0.402764 0.049 Uiso 1 1 calc R U . . .
C4 C 1.00464(11) 0.25622(6) 0.29888(15) 0.0401(3) Uani 1 1 d . . . . .
H4 H 1.067575 0.240637 0.324977 0.048 Uiso 1 1 calc R U . . .
C5 C 0.93758(10) 0.23171(5) 0.21434(14) 0.0356(3) Uani 1 1 d . . . . .
H5 H 0.955115 0.199517 0.182557 0.043 Uiso 1 1 calc R U . . .
C6 C 0.84484(10) 0.25402(5) 0.17585(12) 0.0300(3) Uani 1 1 d . . . . .
C7 C 0.77221(10) 0.22699(5) 0.08411(12) 0.0312(3) Uani 1 1 d . . . . .
H7A H 0.778231 0.241761 -0.001862 0.037 Uiso 1 1 calc R U . . .
H7B H 0.792537 0.191228 0.079229 0.037 Uiso 1 1 calc R U . . .
C8 C 0.51969(9) 0.22574(4) 0.21621(11) 0.0219(2) Uani 1 1 d . . . . .
C9 C 0.62027(9) 0.20851(4) 0.22381(10) 0.0211(2) Uani 1 1 d . . . . .
C10 C 0.42950(9) 0.21544(4) 0.29743(11) 0.0224(2) Uani 1 1 d . . . . .
H10A H 0.377175 0.241822 0.280486 0.027 Uiso 1 1 calc R U . . .
H10B H 0.452423 0.218645 0.387742 0.027 Uiso 1 1 calc R U . . .
C11 C 0.3254(3) 0.1410(2) 0.1053(3) 0.0261(3) Uani 0.676(7) 1 d D U P A 1
C12 C 0.3292(4) 0.09396(19) 0.0506(5) 0.0515(12) Uani 0.676(7) 1 d D U P A 1
H12 H 0.351967 0.066076 0.100255 0.062 Uiso 0.676(7) 1 calc R U P A 1
C13 C 0.3000(4) 0.08692(18) -0.0769(5) 0.0712(13) Uani 0.676(7) 1 d D U P A 1
H13 H 0.302869 0.054375 -0.113665 0.085 Uiso 0.676(7) 1 calc R U P A 1
C14 C 0.2668(3) 0.12754(18) -0.1502(5) 0.0586(11) Uani 0.676(7) 1 d D U P A 1
H14 H 0.247019 0.122803 -0.237082 0.070 Uiso 0.676(7) 1 calc R U P A 1
C15 C 0.2626(2) 0.17393(12) -0.0975(3) 0.0341(7) Uani 0.676(7) 1 d D U P A 1
H15 H 0.239940 0.201650 -0.147773 0.041 Uiso 0.676(7) 1 calc R U P A 1
C16 C 0.2913(2) 0.18125(12) 0.0295(3) 0.0291(6) Uani 0.676(7) 1 d D U P A 1
H16 H 0.287704 0.213936 0.065319 0.035 Uiso 0.676(7) 1 calc R U P A 1
C11' C 0.3265(5) 0.1387(5) 0.1053(6) 0.0261(3) Uani 0.324(7) 1 d D U P A 2
C12' C 0.3010(6) 0.0891(4) 0.0693(9) 0.0277(12) Uani 0.324(7) 1 d D U P A 2
H12' H 0.298877 0.064102 0.133758 0.033 Uiso 0.324(7) 1 calc R U P A 2
C13' C 0.2789(6) 0.0751(3) -0.0558(8) 0.0473(15) Uani 0.324(7) 1 d D U P A 2
H13' H 0.261677 0.041325 -0.076253 0.057 Uiso 0.324(7) 1 calc R U P A 2
C14' C 0.2823(7) 0.1112(3) -0.1500(9) 0.0535(18) Uani 0.324(7) 1 d D U P A 2
H14' H 0.268109 0.102037 -0.236108 0.064 Uiso 0.324(7) 1 calc R U P A 2
C15' C 0.3055(8) 0.1592(3) -0.1209(6) 0.0552(15) Uani 0.324(7) 1 d D U P A 2
H15' H 0.306782 0.183792 -0.186362 0.066 Uiso 0.324(7) 1 calc R U P A 2
C16' C 0.3278(7) 0.1731(3) 0.0062(7) 0.0397(14) Uani 0.324(7) 1 d D U P A 2
H16' H 0.344379 0.207106 0.024714 0.048 Uiso 0.324(7) 1 calc R U P A 2
C17 C 0.24551(9) 0.15375(4) 0.37374(12) 0.0244(2) Uani 1 1 d . . . . .
C18 C 0.24503(10) 0.17861(5) 0.49090(12) 0.0311(3) Uani 1 1 d . . . . .
H18 H 0.306033 0.194638 0.522096 0.037 Uiso 1 1 calc R U . . .
C19 C 0.15666(11) 0.18022(6) 0.56233(14) 0.0378(3) Uani 1 1 d . . . . .
H19 H 0.157503 0.197765 0.641108 0.045 Uiso 1 1 calc R U . . .
C20 C 0.06728(11) 0.15645(6) 0.51972(15) 0.0389(3) Uani 1 1 d . . . . .
H20 H 0.007035 0.157572 0.569018 0.047 Uiso 1 1 calc R U . . .
C21 C 0.06647(10) 0.13115(5) 0.40510(15) 0.0369(3) Uani 1 1 d . . . . .
H21 H 0.005669 0.114456 0.375731 0.044 Uiso 1 1 calc R U . . .
C22 C 0.15446(10) 0.12999(5) 0.33237(13) 0.0309(3) Uani 1 1 d . . . . .
H22 H 0.152682 0.112753 0.253148 0.037 Uiso 1 1 calc R U . . .
C23 C 0.49244(10) 0.10527(5) 0.53312(11) 0.0262(2) Uani 1 1 d . . . . .
H23A H 0.428144 0.096442 0.574500 0.039 Uiso 1 1 calc R U . . .
H23B H 0.506722 0.141080 0.545821 0.039 Uiso 1 1 calc R U . . .
H23C H 0.549197 0.085410 0.570427 0.039 Uiso 1 1 calc R U . . .
C24 C 0.43878(10) 0.02446(5) 0.33132(13) 0.0298(3) Uani 1 1 d . . . . .
H24A H 0.484445 0.002224 0.381289 0.045 Uiso 1 1 calc R U . . .
H24B H 0.443016 0.016090 0.240749 0.045 Uiso 1 1 calc R U . . .
H24C H 0.367695 0.020094 0.358443 0.045 Uiso 1 1 calc R U . . .
C25 C 0.73404(9) 0.06421(4) 0.37466(11) 0.0230(2) Uani 1 1 d . . . . .
C26 C 0.73107(10) 0.01173(5) 0.36373(12) 0.0301(3) Uani 1 1 d . . . . .
H26 H 0.686093 -0.003190 0.301708 0.036 Uiso 1 1 calc R U . . .
C27 C 0.79230(11) -0.01894(5) 0.44140(14) 0.0354(3) Uani 1 1 d . . . . .
H27 H 0.789529 -0.054373 0.431510 0.043 Uiso 1 1 calc R U . . .
C28 C 0.85741(10) 0.00220(6) 0.53329(14) 0.0376(3) Uani 1 1 d . . . . .
H28 H 0.899519 -0.018695 0.586360 0.045 Uiso 1 1 calc R U . . .
C29 C 0.86098(11) 0.05370(6) 0.54757(15) 0.0390(3) Uani 1 1 d . . . . .
H29 H 0.905009 0.068253 0.611188 0.047 Uiso 1 1 calc R U . . .
C30 C 0.80011(10) 0.08436(5) 0.46882(13) 0.0304(3) Uani 1 1 d . . . . .
H30 H 0.803545 0.119753 0.479315 0.037 Uiso 1 1 calc R U . . .
C31 C 0.65718(9) 0.09303(4) 0.10155(11) 0.0242(2) Uani 1 1 d . . . . .
C32 C 0.59272(11) 0.11746(6) 0.01181(12) 0.0352(3) Uani 1 1 d . . . . .
H32 H 0.539760 0.138922 0.040684 0.042 Uiso 1 1 calc R U . . .
C33 C 0.60451(11) 0.11101(6) -0.11841(13) 0.0392(3) Uani 1 1 d . . . . .
H33 H 0.560812 0.128456 -0.177407 0.047 Uiso 1 1 calc R U . . .
C34 C 0.68007(11) 0.07911(5) -0.16182(12) 0.0345(3) Uani 1 1 d . . . . .
H34 H 0.687820 0.074198 -0.250638 0.041 Uiso 1 1 calc R U . . .
C35 C 0.74344(13) 0.05472(6) -0.07620(14) 0.0428(4) Uani 1 1 d . . . . .
H35 H 0.795203 0.032749 -0.105874 0.051 Uiso 1 1 calc R U . . .
C36 C 0.73284(12) 0.06178(5) 0.05421(13) 0.0366(3) Uani 1 1 d . . . . .
H36 H 0.778359 0.044842 0.112092 0.044 Uiso 1 1 calc R U . . .
C37 C 0.67612(9) 0.17326(4) 0.31163(10) 0.0205(2) Uani 1 1 d . . . . .
H37A H 0.658296 0.181144 0.400473 0.025 Uiso 1 1 calc R U . . .
H37B H 0.751256 0.178251 0.303740 0.025 Uiso 1 1 calc R U . . .
N1 N 0.66533(8) 0.23025(4) 0.12263(10) 0.0260(2) Uani 1 1 d . . . . .
N2 N 0.59826(9) 0.25962(4) 0.05613(11) 0.0329(2) Uani 1 1 d . . . . .
N3 N 0.50965(8) 0.25675(4) 0.11341(10) 0.0287(2) Uani 1 1 d . . . . .
Si1 Si 0.36502(2) 0.15211(2) 0.27587(3) 0.01995(8) Uani 1 1 d D . . . .
Si2 Si 0.47944(2) 0.09155(2) 0.35720(3) 0.01958(8) Uani 1 1 d . . . . .
Si3 Si 0.64354(2) 0.10506(2) 0.27693(3) 0.01971(8) Uani 1 1 d . . . . .

loop_
_atom_site_aniso_label
_atom_site_aniso_U_11
_atom_site_aniso_U_22
_atom_site_aniso_U_33
_atom_site_aniso_U_23
_atom_site_aniso_U_13
_atom_site_aniso_U_12
C1 0.0270(6) 0.0344(7) 0.0413(7) 0.0080(6) 0.0075(5) 0.0019(5)
C2 0.0347(7) 0.0367(8) 0.0477(8) 0.0019(6) 0.0094(6) -0.0025(6)
C3 0.0327(7) 0.0466(9) 0.0434(8) 0.0080(7) 0.0030(6) -0.0093(6)
C4 0.0282(7) 0.0421(8) 0.0501(8) 0.0166(7) 0.0020(6) -0.0006(6)
C5 0.0294(7) 0.0326(7) 0.0452(8) 0.0119(6) 0.0068(6) 0.0026(5)
C6 0.0261(6) 0.0315(7) 0.0329(6) 0.0114(5) 0.0088(5) -0.0006(5)
C7 0.0297(6) 0.0345(7) 0.0297(6) 0.0075(5) 0.0094(5) 0.0023(5)
C8 0.0257(6) 0.0179(5) 0.0219(5) 0.0007(4) -0.0018(4) -0.0005(4)
C9 0.0250(6) 0.0187(5) 0.0196(5) 0.0005(4) 0.0007(4) -0.0011(4)
C10 0.0221(5) 0.0199(5) 0.0252(6) -0.0015(4) -0.0003(4) 0.0012(4)
C11 0.0248(6) 0.0285(8) 0.0248(6) 0.0006(5) -0.0041(5) -0.0016(5)
C12 0.078(3) 0.0388(19) 0.037(2) -0.0090(15) -0.0239(19) 0.019(2)
C13 0.123(3) 0.045(2) 0.044(2) -0.0177(19) -0.036(2) 0.017(2)
C14 0.093(2) 0.048(3) 0.0330(14) -0.0044(17) -0.0320(14) 0.0063(18)
C15 0.0367(13) 0.0357(14) 0.0293(12) 0.0076(10) -0.0119(10) -0.0082(10)
C16 0.0321(14) 0.0275(12) 0.0272(12) 0.0022(9) -0.0062(10) -0.0025(10)
C11' 0.0248(6) 0.0285(8) 0.0248(6) 0.0006(5) -0.0041(5) -0.0016(5)
C12' 0.036(3) 0.025(2) 0.022(2) 0.0001(17) -0.002(2) -0.010(2)
C13' 0.083(3) 0.030(3) 0.028(3) 0.009(2) -0.015(2) -0.028(2)
C14' 0.103(4) 0.029(3) 0.027(3) 0.005(3) -0.021(3) -0.024(3)
C15' 0.091(4) 0.040(3) 0.033(2) 0.011(2) -0.021(3) -0.018(3)
C16' 0.057(3) 0.028(3) 0.034(3) 0.001(2) -0.015(3) -0.013(3)
C17 0.0233(6) 0.0205(6) 0.0294(6) 0.0038(5) 0.0009(5) 0.0030(4)
C18 0.0285(6) 0.0342(7) 0.0306(6) 0.0002(5) 0.0033(5) 0.0020(5)
C19 0.0365(7) 0.0451(8) 0.0322(7) 0.0001(6) 0.0082(6) 0.0070(6)
C20 0.0280(7) 0.0421(8) 0.0472(8) 0.0121(6) 0.0137(6) 0.0078(6)
C21 0.0235(6) 0.0335(7) 0.0538(9) 0.0068(6) 0.0047(6) 0.0000(5)
C22 0.0257(6) 0.0270(6) 0.0400(7) 0.0007(5) 0.0016(5) 0.0004(5)
C23 0.0331(6) 0.0249(6) 0.0205(6) 0.0012(4) -0.0006(5) -0.0001(5)
C24 0.0355(7) 0.0217(6) 0.0320(7) 0.0003(5) -0.0017(5) -0.0035(5)
C25 0.0214(5) 0.0234(6) 0.0245(6) 0.0035(4) 0.0044(4) 0.0035(4)
C26 0.0356(7) 0.0251(6) 0.0296(6) 0.0010(5) -0.0001(5) 0.0051(5)
C27 0.0406(7) 0.0251(6) 0.0407(7) 0.0062(6) 0.0033(6) 0.0085(6)
C28 0.0289(6) 0.0371(7) 0.0465(8) 0.0158(6) -0.0041(6) 0.0069(6)
C29 0.0294(7) 0.0385(8) 0.0483(8) 0.0103(6) -0.0134(6) -0.0025(6)
C30 0.0265(6) 0.0261(6) 0.0384(7) 0.0054(5) -0.0049(5) -0.0009(5)
C31 0.0272(6) 0.0226(6) 0.0228(6) -0.0024(4) 0.0024(5) -0.0028(5)
C32 0.0318(7) 0.0481(8) 0.0256(6) -0.0055(6) -0.0011(5) 0.0075(6)
C33 0.0377(7) 0.0549(9) 0.0246(6) -0.0043(6) -0.0043(5) 0.0013(7)
C34 0.0403(7) 0.0410(8) 0.0224(6) -0.0081(5) 0.0064(5) -0.0114(6)
C35 0.0546(9) 0.0425(8) 0.0321(7) -0.0045(6) 0.0139(6) 0.0138(7)
C36 0.0448(8) 0.0371(7) 0.0283(7) 0.0021(6) 0.0064(6) 0.0146(6)
C37 0.0219(5) 0.0199(5) 0.0196(5) 0.0009(4) 0.0003(4) 0.0006(4)
N1 0.0259(5) 0.0274(5) 0.0250(5) 0.0077(4) 0.0024(4) 0.0016(4)
N2 0.0319(6) 0.0349(6) 0.0318(6) 0.0143(5) 0.0002(4) 0.0030(5)
N3 0.0291(5) 0.0269(5) 0.0301(5) 0.0081(4) -0.0008(4) 0.0012(4)
Si1 0.01972(15) 0.01966(16) 0.02039(15) -0.00043(11) -0.00114(11) 0.00039(11)
Si2 0.02194(16) 0.01793(15) 0.01882(15) 0.00049(11) -0.00053(11) 0.00006(11)
Si3 0.02207(15) 0.01825(15) 0.01880(15) 0.00025(11) 0.00057(11) 0.00255(11)

loop_
_atom_type_symbol
_atom_type_description
_atom_type_scat_dispersion_real
_atom_type_scat_dispersion_imag
_atom_type_scat_source
C C 0.0181 0.0091 'International Tables Vol C Tables 4.2.6.8 and 6.1.1.4'
H H 0.0000 0.0000 'International Tables Vol C Tables 4.2.6.8 and 6.1.1.4'
N N 0.0311 0.0180 'International Tables Vol C Tables 4.2.6.8 and 6.1.1.4'
Si Si 0.2541 0.3302 'International Tables Vol C Tables 4.2.6.8 and 6.1.1.4'

loop_
_geom_angle_atom_site_label_1
_geom_angle_atom_site_label_2
_geom_angle_atom_site_label_3
_geom_angle
_geom_angle_site_symmetry_1
_geom_angle_site_symmetry_3
_geom_angle_publ_flag
C2 C1 C6 120.53(13) . . ?
C2 C1 H1 119.7 . . ?
C6 C1 H1 119.7 . . ?
C1 C2 C3 120.06(14) . . ?
C1 C2 H2 120.0 . . ?
C3 C2 H2 120.0 . . ?
C4 C3 C2 119.70(14) . . ?
C4 C3 H3 120.2 . . ?
C2 C3 H3 120.2 . . ?
C3 C4 C5 120.24(13) . . ?
C3 C4 H4 119.9 . . ?
C5 C4 H4 119.9 . . ?
C4 C5 C6 120.45(14) . . ?
C4 C5 H5 119.8 . . ?
C6 C5 H5 119.8 . . ?
C1 C6 C5 119.02(13) . . ?
C1 C6 C7 120.92(12) . . ?
C5 C6 C7 120.06(13) . . ?
N1 C7 C6 112.11(10) . . ?
N1 C7 H7A 109.2 . . ?
C6 C7 H7A 109.2 . . ?
N1 C7 H7B 109.2 . . ?
C6 C7 H7B 109.2 . . ?
H7A C7 H7B 107.9 . . ?
N3 C8 C9 108.44(10) . . ?
N3 C8 C10 120.31(10) . . ?
C9 C8 C10 131.25(10) . . ?
N1 C9 C8 103.85(10) . . ?
N1 C9 C37 122.73(10) . . ?
C8 C9 C37 133.37(10) . . ?
C8 C10 Si1 116.51(8) . . ?
C8 C10 H10A 108.2 . . ?
Si1 C10 H10A 108.2 . . ?
C8 C10 H10B 108.2 . . ?
Si1 C10 H10B 108.2 . . ?
H10A C10 H10B 107.3 . . ?
C12 C11 C16 118.2(3) . . ?
C12 C11 Si1 122.0(4) . . ?
C16 C11 Si1 119.9(4) . . ?
C11 C12 C13 120.7(4) . . ?
C11 C12 H12 119.7 . . ?
C13 C12 H12 119.7 . . ?
C14 C13 C12 120.0(4) . . ?
C14 C13 H13 120.0 . . ?
C12 C13 H13 120.0 . . ?
C15 C14 C13 119.9(4) . . ?
C15 C14 H14 120.0 . . ?
C13 C14 H14 120.0 . . ?
C14 C15 C16 120.5(3) . . ?
C14 C15 H15 119.8 . . ?
C16 C15 H15 119.8 . . ?
C15 C16 C11 120.8(3) . . ?
C15 C16 H16 119.6 . . ?
C11 C16 H16 119.6 . . ?
C16' C11' C12' 115.2(6) . . ?
C16' C11' Si1 125.5(8) . . ?
C12' C11' Si1 119.1(8) . . ?
C13' C12' C11' 123.0(7) . . ?
C13' C12' H12' 118.5 . . ?
C11' C12' H12' 118.5 . . ?
C14' C13' C12' 118.8(7) . . ?
C14' C13' H13' 120.6 . . ?
C12' C13' H13' 120.6 . . ?
C15' C14' C13' 120.6(8) . . ?
C15' C14' H14' 119.7 . . ?
C13' C14' H14' 119.7 . . ?
C14' C15' C16' 120.2(6) . . ?
C14' C15' H15' 119.9 . . ?
C16' C15' H15' 119.9 . . ?
C11' C16' C15' 122.1(6) . . ?
C11' C16' H16' 119.0 . . ?
C15' C16' H16' 119.0 . . ?
C18 C17 C22 117.63(12) . . ?
C18 C17 Si1 120.98(9) . . ?
C22 C17 Si1 121.40(10) . . ?
C19 C18 C17 120.93(13) . . ?
C19 C18 H18 119.5 . . ?
C17 C18 H18 119.5 . . ?
C20 C19 C18 120.56(13) . . ?
C20 C19 H19 119.7 . . ?
C18 C19 H19 119.7 . . ?
C21 C20 C19 119.44(13) . . ?
C21 C20 H20 120.3 . . ?
C19 C20 H20 120.3 . . ?
C20 C21 C22 120.20(13) . . ?
C20 C21 H21 119.9 . . ?
C22 C21 H21 119.9 . . ?
C21 C22 C17 121.23(13) . . ?
C21 C22 H22 119.4 . . ?
C17 C22 H22 119.4 . . ?
Si2 C23 H23A 109.5 . . ?
Si2 C23 H23B 109.5 . . ?
H23A C23 H23B 109.5 . . ?
Si2 C23 H23C 109.5 . . ?
H23A C23 H23C 109.5 . . ?
H23B C23 H23C 109.5 . . ?
Si2 C24 H24A 109.5 . . ?
Si2 C24 H24B 109.5 . . ?
H24A C24 H24B 109.5 . . ?
Si2 C24 H24C 109.5 . . ?
H24A C24 H24C 109.5 . . ?
H24B C24 H24C 109.5 . . ?
C30 C25 C26 117.07(11) . . ?
C30 C25 Si3 121.67(9) . . ?
C26 C25 Si3 121.01(9) . . ?
C27 C26 C25 121.59(13) . . ?
C27 C26 H26 119.2 . . ?
C25 C26 H26 119.2 . . ?
C28 C27 C26 119.92(13) . . ?
C28 C27 H27 120.0 . . ?
C26 C27 H27 120.0 . . ?
C29 C28 C27 119.84(12) . . ?
C29 C28 H28 120.1 . . ?
C27 C28 H28 120.1 . . ?
C28 C29 C30 120.08(13) . . ?
C28 C29 H29 120.0 . . ?
C30 C29 H29 120.0 . . ?
C29 C30 C25 121.49(12) . . ?
C29 C30 H30 119.3 . . ?
C25 C30 H30 119.3 . . ?
C36 C31 C32 116.86(11) . . ?
C36 C31 Si3 122.56(10) . . ?
C32 C31 Si3 120.53(9) . . ?
C33 C32 C31 121.57(13) . . ?
C33 C32 H32 119.2 . . ?
C31 C32 H32 119.2 . . ?
C34 C33 C32 119.84(13) . . ?
C34 C33 H33 120.1 . . ?
C32 C33 H33 120.1 . . ?
C35 C34 C33 119.62(12) . . ?
C35 C34 H34 120.2 . . ?
C33 C34 H34 120.2 . . ?
C34 C35 C36 120.61(13) . . ?
C34 C35 H35 119.7 . . ?
C36 C35 H35 119.7 . . ?
C31 C36 C35 121.48(13) . . ?
C31 C36 H36 119.3 . . ?
C35 C36 H36 119.3 . . ?
C9 C37 Si3 112.45(8) . . ?
C9 C37 H37A 109.1 . . ?
Si3 C37 H37A 109.1 . . ?
C9 C37 H37B 109.1 . . ?
Si3 C37 H37B 109.1 . . ?
H37A C37 H37B 107.8 . . ?
N2 N1 C9 111.50(10) . . ?
N2 N1 C7 119.72(10) . . ?
C9 N1 C7 128.72(10) . . ?
N3 N2 N1 106.82(9) . . ?
N2 N3 C8 109.38(10) . . ?
C11 Si1 C17 108.47(11) . . ?
C11' Si1 C17 108.8(2) . . ?
C11 Si1 C10 111.31(18) . . ?
C11' Si1 C10 112.9(4) . . ?
C17 Si1 C10 106.37(5) . . ?
C11 Si1 Si2 113.31(17) . . ?
C11' Si1 Si2 111.5(3) . . ?
C17 Si1 Si2 109.93(4) . . ?
C10 Si1 Si2 107.24(4) . . ?
C24 Si2 C23 110.05(6) . . ?
C24 Si2 Si1 115.44(4) . . ?
C23 Si2 Si1 105.26(4) . . ?
C24 Si2 Si3 110.40(4) . . ?
C23 Si2 Si3 105.37(4) . . ?
Si1 Si2 Si3 109.741(16) . . ?
C31 Si3 C25 111.15(5) . . ?
C31 Si3 C37 108.92(5) . . ?
C25 Si3 C37 108.39(5) . . ?
C31 Si3 Si2 115.92(4) . . ?
C25 Si3 Si2 105.97(4) . . ?
C37 Si3 Si2 106.16(4) . . ?

loop_
_geom_bond_atom_site_label_1
_geom_bond_atom_site_label_2
_geom_bond_distance
_geom_bond_site_symmetry_2
_geom_bond_publ_flag
C1 C2 1.386(2) . ?
C1 C6 1.391(2) . ?
C1 H1 0.9500 . ?
C2 C3 1.393(2) . ?
C2 H2 0.9500 . ?
C3 C4 1.381(2) . ?
C3 H3 0.9500 . ?
C4 C5 1.389(2) . ?
C4 H4 0.9500 . ?
C5 C6 1.3926(18) . ?
C5 H5 0.9500 . ?
C6 C7 1.5120(19) . ?
C7 N1 1.4582(16) . ?
C7 H7A 0.9900 . ?
C7 H7B 0.9900 . ?
C8 N3 1.3627(15) . ?
C8 C9 1.3843(16) . ?
C8 C10 1.4926(16) . ?
C9 N1 1.3567(15) . ?
C9 C37 1.4904(15) . ?
C10 Si1 1.8938(12) . ?
C10 H10A 0.9900 . ?
C10 H10B 0.9900 . ?
C11 C12 1.381(5) . ?
C11 C16 1.399(6) . ?
C11 Si1 1.873(3) . ?
C12 C13 1.394(5) . ?
C12 H12 0.9500 . ?
C13 C14 1.389(5) . ?
C13 H13 0.9500 . ?
C14 C15 1.356(4) . ?
C14 H14 0.9500 . ?
C15 C16 1.388(3) . ?
C15 H15 0.9500 . ?
C16 H16 0.9500 . ?
C11' C16' 1.387(10) . ?
C11' C12' 1.410(11) . ?
C11' Si1 1.882(7) . ?
C12' C13' 1.389(10) . ?
C12' H12' 0.9500 . ?
C13' C14' 1.380(9) . ?
C13' H13' 0.9500 . ?
C14' C15' 1.348(8) . ?
C14' H14' 0.9500 . ?
C15' C16' 1.407(8) . ?
C15' H15' 0.9500 . ?
C16' H16' 0.9500 . ?
C17 C18 1.3974(18) . ?
C17 C22 1.3993(17) . ?
C17 Si1 1.8847(12) . ?
C18 C19 1.3883(19) . ?
C18 H18 0.9500 . ?
C19 C20 1.385(2) . ?
C19 H19 0.9500 . ?
C20 C21 1.379(2) . ?
C20 H20 0.9500 . ?
C21 C22 1.3916(19) . ?
C21 H21 0.9500 . ?
C22 H22 0.9500 . ?
C23 Si2 1.8864(12) . ?
C23 H23A 0.9800 . ?
C23 H23B 0.9800 . ?
C23 H23C 0.9800 . ?
C24 Si2 1.8808(12) . ?
C24 H24A 0.9800 . ?
C24 H24B 0.9800 . ?
C24 H24C 0.9800 . ?
C25 C30 1.3983(18) . ?
C25 C26 1.4027(17) . ?
C25 Si3 1.8845(12) . ?
C26 C27 1.3889(18) . ?
C26 H26 0.9500 . ?
C27 C28 1.385(2) . ?
C27 H27 0.9500 . ?
C28 C29 1.380(2) . ?
C28 H28 0.9500 . ?
C29 C30 1.3925(18) . ?
C29 H29 0.9500 . ?
C30 H30 0.9500 . ?
C31 C36 1.3897(18) . ?
C31 C32 1.4031(18) . ?
C31 Si3 1.8827(12) . ?
C32 C33 1.3910(18) . ?
C32 H32 0.9500 . ?
C33 C34 1.384(2) . ?
C33 H33 0.9500 . ?
C34 C35 1.366(2) . ?
C34 H34 0.9500 . ?
C35 C36 1.3930(19) . ?
C35 H35 0.9500 . ?
C36 H36 0.9500 . ?
C37 Si3 1.8980(11) . ?
C37 H37A 0.9900 . ?
C37 H37B 0.9900 . ?
N1 N2 1.3508(14) . ?
N2 N3 1.3147(16) . ?
Si1 Si2 2.3382(4) . ?
Si2 Si3 2.3400(4) . ?

loop_
_geom_torsion_atom_site_label_1
_geom_torsion_atom_site_label_2
_geom_torsion_atom_site_label_3
_geom_torsion_atom_site_label_4
_geom_torsion
_geom_torsion_site_symmetry_1
_geom_torsion_site_symmetry_2
_geom_torsion_site_symmetry_3
_geom_torsion_site_symmetry_4
_geom_torsion_publ_flag
C6 C1 C2 C3 -0.5(2) . . . . ?
C1 C2 C3 C4 0.2(2) . . . . ?
C2 C3 C4 C5 0.2(2) . . . . ?
C3 C4 C5 C6 -0.3(2) . . . . ?
C2 C1 C6 C5 0.35(19) . . . . ?
C2 C1 C6 C7 -179.77(12) . . . . ?
C4 C5 C6 C1 0.07(19) . . . . ?
C4 C5 C6 C7 -179.81(12) . . . . ?
C1 C6 C7 N1 -43.77(16) . . . . ?
C5 C6 C7 N1 136.11(12) . . . . ?
N3 C8 C9 N1 -0.50(13) . . . . ?
C10 C8 C9 N1 178.98(12) . . . . ?
N3 C8 C9 C37 -178.15(12) . . . . ?
C10 C8 C9 C37 1.3(2) . . . . ?
N3 C8 C10 Si1 104.03(11) . . . . ?
C9 C8 C10 Si1 -75.40(15) . . . . ?
C16 C11 C12 C13 0.18(13) . . . . ?
Si1 C11 C12 C13 -179.5(3) . . . . ?
C11 C12 C13 C14 0.06(13) . . . . ?
C12 C13 C14 C15 -0.1(3) . . . . ?
C13 C14 C15 C16 -0.1(4) . . . . ?
C14 C15 C16 C11 0.3(3) . . . . ?
C12 C11 C16 C15 -0.4(3) . . . . ?
Si1 C11 C16 C15 179.3(2) . . . . ?
C16' C11' C12' C13' 0.11(14) . . . . ?
Si1 C11' C12' C13' -175.3(5) . . . . ?
C11' C12' C13' C14' 0.31(15) . . . . ?
C12' C13' C14' C15' -0.8(3) . . . . ?
C13' C14' C15' C16' 0.8(4) . . . . ?
C12' C11' C16' C15' -0.1(3) . . . . ?
Si1 C11' C16' C15' 174.9(6) . . . . ?
C14' C15' C16' C11' -0.3(4) . . . . ?
C22 C17 C18 C19 -0.98(19) . . . . ?
Si1 C17 C18 C19 179.36(10) . . . . ?
C17 C18 C19 C20 1.0(2) . . . . ?
C18 C19 C20 C21 -0.2(2) . . . . ?
C19 C20 C21 C22 -0.7(2) . . . . ?
C20 C21 C22 C17 0.7(2) . . . . ?
C18 C17 C22 C21 0.13(19) . . . . ?
Si1 C17 C22 C21 179.79(10) . . . . ?
C30 C25 C26 C27 -1.10(19) . . . . ?
Si3 C25 C26 C27 -175.47(10) . . . . ?
C25 C26 C27 C28 0.7(2) . . . . ?
C26 C27 C28 C29 0.2(2) . . . . ?
C27 C28 C29 C30 -0.7(2) . . . . ?
C28 C29 C30 C25 0.3(2) . . . . ?
C26 C25 C30 C29 0.55(19) . . . . ?
Si3 C25 C30 C29 174.88(11) . . . . ?
C36 C31 C32 C33 -0.5(2) . . . . ?
Si3 C31 C32 C33 176.92(12) . . . . ?
C31 C32 C33 C34 1.2(2) . . . . ?
C32 C33 C34 C35 -0.9(2) . . . . ?
C33 C34 C35 C36 -0.2(2) . . . . ?
C32 C31 C36 C35 -0.6(2) . . . . ?
Si3 C31 C36 C35 -177.94(12) . . . . ?
C34 C35 C36 C31 0.9(2) . . . . ?
N1 C9 C37 Si3 -101.14(11) . . . . ?
C8 C9 C37 Si3 76.14(15) . . . . ?
C8 C9 N1 N2 0.54(13) . . . . ?
C37 C9 N1 N2 178.51(10) . . . . ?
C8 C9 N1 C7 177.97(12) . . . . ?
C37 C9 N1 C7 -4.06(19) . . . . ?
C6 C7 N1 N2 108.04(13) . . . . ?
C6 C7 N1 C9 -69.21(16) . . . . ?
C9 N1 N2 N3 -0.38(14) . . . . ?
C7 N1 N2 N3 -178.07(11) . . . . ?
N1 N2 N3 C8 0.04(14) . . . . ?
C9 C8 N3 N2 0.29(14) . . . . ?
C10 C8 N3 N2 -179.25(10) . . . . ?
C12 C11 Si1 C17 -98.6(2) . . . . ?
C16 C11 Si1 C17 81.8(3) . . . . ?
C12 C11 Si1 C10 144.8(2) . . . . ?
C16 C11 Si1 C10 -34.9(3) . . . . ?
C12 C11 Si1 Si2 23.8(2) . . . . ?
C16 C11 Si1 Si2 -155.9(2) . . . . ?
C16' C11' Si1 C17 107.7(5) . . . . ?
C12' C11' Si1 C17 -77.4(4) . . . . ?
C16' C11' Si1 C10 -10.1(6) . . . . ?
C12' C11' Si1 C10 164.8(3) . . . . ?
C16' C11' Si1 Si2 -130.9(5) . . . . ?
C12' C11' Si1 Si2 44.0(4) . . . . ?
C18 C17 Si1 C11 -156.5(2) . . . . ?
C22 C17 Si1 C11 23.8(2) . . . . ?
C18 C17 Si1 C11' -158.5(4) . . . . ?
C22 C17 Si1 C11' 21.8(4) . . . . ?
C18 C17 Si1 C10 -36.67(11) . . . . ?
C22 C17 Si1 C10 143.68(10) . . . . ?
C18 C17 Si1 Si2 79.11(10) . . . . ?
C22 C17 Si1 Si2 -100.54(10) . . . . ?
C8 C10 Si1 C11 -54.78(16) . . . . ?
C8 C10 Si1 C11' -53.5(3) . . . . ?
C8 C10 Si1 C17 -172.75(8) . . . . ?
C8 C10 Si1 Si2 69.67(9) . . . . ?
C36 C31 Si3 C25 -6.36(13) . . . . ?
C32 C31 Si3 C25 176.38(10) . . . . ?
C36 C31 Si3 C37 112.99(12) . . . . ?
C32 C31 Si3 C37 -64.27(12) . . . . ?
C36 C31 Si3 Si2 -127.43(11) . . . . ?
C32 C31 Si3 Si2 55.31(11) . . . . ?
C30 C25 Si3 C31 128.63(10) . . . . ?
C26 C25 Si3 C31 -57.26(11) . . . . ?
C30 C25 Si3 C37 8.97(11) . . . . ?
C26 C25 Si3 C37 -176.92(10) . . . . ?
C30 C25 Si3 Si2 -104.62(10) . . . . ?
C26 C25 Si3 Si2 69.49(10) . . . . ?
C9 C37 Si3 C31 49.75(9) . . . . ?
C9 C37 Si3 C25 170.80(8) . . . . ?
C9 C37 Si3 Si2 -75.73(8) . . . . ?
